data_7135897
loop_
_publ_author_name
'Seeger, Frederic'
'Renz, Liesa'
'Wesemann, Lars'

_publ_section_title
;
 Tetrylidyne coordination modes: vinyl-type germa-ruthena anion
 [Ru&#xe001;Ge:]<sup>-</sup> and its reaction with monofluorobenzene.
;
_journal_issue 36
_journal_name_full 'Chemical communications (Cambridge, England)'
_journal_page_first 9198
_journal_page_last 9202
_journal_paper_doi 10.1039/d6cc01226d
_journal_volume 62
_journal_year 2026
_chemical_formula_moiety 'C54 H64 Cl Ge P Ru, 2(C6 H6)'
_chemical_formula_sum 'C66 H76 Cl Ge P Ru'
_chemical_formula_weight 1109.34
_space_group_crystal_system triclinic
_space_group_IT_number 2
_space_group_name_Hall '-P 1'
_space_group_name_H-M_alt 'P -1'
_atom_sites_solution_hydrogens geom
_audit_creation_method SHELXL-2018/3
_audit_update_record
;
2025-12-01 deposited with the CCDC.	2026-04-09 downloaded from the CCDC.
;
_cell_angle_alpha 91.403(2)
_cell_angle_beta 90.159(2)
_cell_angle_gamma 113.144(2)
_cell_formula_units_Z 2
_cell_length_a 12.4809(4)
_cell_length_b 14.0176(5)
_cell_length_c 17.7133(7)
_cell_measurement_reflns_used 9535
_cell_measurement_temperature 100(2)
_cell_measurement_theta_max 28.44
_cell_measurement_theta_min 2.17
_cell_volume 2848.46(18)
_computing_cell_refinement 'Bruker SAINT'
_computing_data_collection 'Bruker APEX2'
_computing_data_reduction 'Bruker SAINT'
_computing_publication_material Platon,Wingx,Shelxle
_computing_structure_refinement 'SHELXL-2018/3 (Sheldrick, 2018)'
_computing_structure_solution 'SHELXT 2014/4 (Sheldrick, 2014)'
_diffrn_ambient_temperature 100(2)
_diffrn_measured_fraction_theta_full 1.000
_diffrn_measured_fraction_theta_max 0.985
_diffrn_measurement_device_type 'Bruker APEX-II CCD'
_diffrn_measurement_method '\f and \w scans'
_diffrn_radiation_type MoK\a
_diffrn_radiation_wavelength 0.71073
_diffrn_reflns_av_R_equivalents 0.0225
_diffrn_reflns_av_unetI/netI 0.0098
_diffrn_reflns_Laue_measured_fraction_full 1.000
_diffrn_reflns_Laue_measured_fraction_max 0.985
_diffrn_reflns_limit_h_max 16
_diffrn_reflns_limit_h_min -16
_diffrn_reflns_limit_k_max 18
_diffrn_reflns_limit_k_min -18
_diffrn_reflns_limit_l_max 23
_diffrn_reflns_limit_l_min -23
_diffrn_reflns_number 159303
_diffrn_reflns_point_group_measured_fraction_full 1.000
_diffrn_reflns_point_group_measured_fraction_max 0.985
_diffrn_reflns_theta_full 25.242
_diffrn_reflns_theta_max 28.560
_diffrn_reflns_theta_min 1.580
_exptl_absorpt_coefficient_mu 0.907
_exptl_absorpt_correction_T_max 0.7457
_exptl_absorpt_correction_T_min 0.6942
_exptl_absorpt_correction_type multi-scan
_exptl_absorpt_process_details 'SADABS V2008/1 (Bruker AXS)'
_exptl_crystal_colour blue
_exptl_crystal_density_diffrn 1.293
_exptl_crystal_description prism
_exptl_crystal_F_000 1160
_exptl_crystal_size_max 0.30
_exptl_crystal_size_mid 0.28
_exptl_crystal_size_min 0.25
_refine_diff_density_max 1.879
_refine_diff_density_min -0.619
_refine_diff_density_rms 0.056
_refine_ls_extinction_method none
_refine_ls_goodness_of_fit_ref 1.025
_refine_ls_hydrogen_treatment constr
_refine_ls_matrix_type full
_refine_ls_number_parameters 643
_refine_ls_number_reflns 14309
_refine_ls_number_restraints 0
_refine_ls_restrained_S_all 1.025
_refine_ls_R_factor_all 0.0268
_refine_ls_R_factor_gt 0.0248
_refine_ls_shift/su_max 0.006
_refine_ls_shift/su_mean 0.000
_refine_ls_structure_factor_coef Fsqd
_refine_ls_weighting_details 'w=1/[\s^2^(Fo^2^)+(0.0258P)^2^+2.6913P] where P=(Fo^2^+2Fc^2^)/3'
_refine_ls_weighting_scheme calc
_refine_ls_wR_factor_gt 0.0610
_refine_ls_wR_factor_ref 0.0626
_reflns_Friedel_coverage 0.000
_reflns_number_gt 13586
_reflns_number_total 14309
_reflns_threshold_expression 'I > 2\s(I)'
_cod_data_source_file d6cc01226d3.cif
_cod_data_source_block FS68_0ma_a
_cod_database_code 7135897
_shelx_shelxl_version_number 2018/3
_shelx_space_group_comment
;
The symmetry employed for this shelxl refinement is uniquely defined
by the following loop, which should always be used as a source of
symmetry information in preference to the above space-group names.
They are only intended as comments.
;

loop_
_space_group_symop_operation_xyz
'x, y, z'
'-x, -y, -z'

loop_
_atom_site_label
_atom_site_type_symbol
_atom_site_fract_x
_atom_site_fract_y
_atom_site_fract_z
_atom_site_U_iso_or_equiv
_atom_site_adp_type
_atom_site_occupancy
_atom_site_site_symmetry_order
_atom_site_calc_flag
_atom_site_refinement_flags_posn
_atom_site_refinement_flags_adp
_atom_site_refinement_flags_occupancy
_atom_site_disorder_assembly
_atom_site_disorder_group
Ru1 Ru 0.61460(2) 0.38422(2) 0.77788(2) 0.01286(3) Uani 1 1 d . . . . .
Ge1 Ge 0.74215(2) 0.52644(2) 0.71997(2) 0.01556(4) Uani 1 1 d . . . . .
Cl1 Cl 0.75160(3) 0.67470(3) 0.67375(3) 0.02987(9) Uani 1 1 d . . . . .
P1 P 0.46466(3) 0.43934(3) 0.77807(2) 0.01458(6) Uani 1 1 d . . . . .
C1 C 0.89668(11) 0.51828(10) 0.71917(7) 0.0136(2) Uani 1 1 d . . . . .
C2 C 1.00789(11) 0.58854(10) 0.69816(7) 0.0135(2) Uani 1 1 d . . . . .
C3 C 1.10160(11) 0.55747(10) 0.70034(8) 0.0163(2) Uani 1 1 d . . . . .
H3 H 1.176481 0.604317 0.685367 0.020 Uiso 1 1 calc R U . . .
C4 C 1.08718(12) 0.45950(11) 0.72398(8) 0.0177(3) Uani 1 1 d . . . . .
H4 H 1.151109 0.438821 0.723265 0.021 Uiso 1 1 calc R U . . .
C5 C 0.97882(11) 0.39163(10) 0.74871(8) 0.0164(2) Uani 1 1 d . . . . .
H5 H 0.969492 0.325652 0.766877 0.020 Uiso 1 1 calc R U . . .
C6 C 0.88410(11) 0.42056(10) 0.74681(7) 0.0135(2) Uani 1 1 d . . . . .
C7 C 1.03294(11) 0.69958(10) 0.68187(7) 0.0135(2) Uani 1 1 d . . . . .
C8 C 1.02872(11) 0.73236(10) 0.60780(7) 0.0145(2) Uani 1 1 d . . . . .
C9 C 1.05622(12) 0.83754(10) 0.59623(8) 0.0164(2) Uani 1 1 d . . . . .
H9 H 1.054800 0.860268 0.546291 0.020 Uiso 1 1 calc R U . . .
C10 C 1.08571(12) 0.91003(10) 0.65613(8) 0.0166(2) Uani 1 1 d . . . . .
C11 C 1.08875(12) 0.87568(10) 0.72866(8) 0.0169(2) Uani 1 1 d . . . . .
H11 H 1.108130 0.924378 0.769880 0.020 Uiso 1 1 calc R U . . .
C12 C 1.06413(11) 0.77149(10) 0.74278(7) 0.0153(2) Uani 1 1 d . . . . .
C13 C 0.99465(13) 0.65419(11) 0.54192(8) 0.0189(3) Uani 1 1 d . . . . .
H13 H 0.937025 0.587004 0.560774 0.023 Uiso 1 1 calc R U . . .
C14 C 0.93743(15) 0.68553(13) 0.47575(9) 0.0279(3) Uani 1 1 d . . . . .
H14A H 0.903185 0.626400 0.440217 0.042 Uiso 1 1 calc R U . . .
H14B H 0.996262 0.743544 0.449929 0.042 Uiso 1 1 calc R U . . .
H14C H 0.876201 0.706721 0.494758 0.042 Uiso 1 1 calc R U . . .
C15 C 1.10066(15) 0.63502(13) 0.51342(9) 0.0277(3) Uani 1 1 d . . . . .
H15A H 1.078411 0.589350 0.468272 0.042 Uiso 1 1 calc R U . . .
H15B H 1.128355 0.602142 0.552890 0.042 Uiso 1 1 calc R U . . .
H15C H 1.162928 0.701331 0.500890 0.042 Uiso 1 1 calc R U . . .
C16 C 1.11100(15) 1.02358(11) 0.64388(8) 0.0231(3) Uani 1 1 d . . . . .
H16 H 1.135559 1.061176 0.693726 0.028 Uiso 1 1 calc R U . . .
C17 C 1.00079(18) 1.03699(14) 0.61807(10) 0.0338(4) Uani 1 1 d . . . . .
H17A H 1.017347 1.111076 0.614289 0.051 Uiso 1 1 calc R U . . .
H17B H 0.938941 1.006113 0.654797 0.051 Uiso 1 1 calc R U . . .
H17C H 0.975489 1.002383 0.568594 0.051 Uiso 1 1 calc R U . . .
C18 C 1.21076(17) 1.07298(13) 0.58898(11) 0.0356(4) Uani 1 1 d . . . . .
H18A H 1.225259 1.146486 0.583921 0.053 Uiso 1 1 calc R U . . .
H18B H 1.189639 1.037352 0.539518 0.053 Uiso 1 1 calc R U . . .
H18C H 1.281318 1.066780 0.608315 0.053 Uiso 1 1 calc R U . . .
C19 C 1.07169(13) 0.73931(11) 0.82363(8) 0.0190(3) Uani 1 1 d . . . . .
H19 H 1.068149 0.666769 0.821577 0.023 Uiso 1 1 calc R U . . .
C20 C 0.9714(2) 0.7398(2) 0.87032(12) 0.0540(7) Uani 1 1 d . . . . .
H20A H 0.977210 0.715547 0.920992 0.081 Uiso 1 1 calc R U . . .
H20B H 0.897805 0.693659 0.846289 0.081 Uiso 1 1 calc R U . . .
H20C H 0.973834 0.810485 0.874089 0.081 Uiso 1 1 calc R U . . .
C21 C 1.18657(18) 0.80852(19) 0.86152(11) 0.0509(6) Uani 1 1 d . . . . .
H21A H 1.191720 0.782546 0.911690 0.076 Uiso 1 1 calc R U . . .
H21B H 1.190487 0.879603 0.866520 0.076 Uiso 1 1 calc R U . . .
H21C H 1.251466 0.807978 0.830742 0.076 Uiso 1 1 calc R U . . .
C22 C 0.76921(11) 0.34893(10) 0.77785(7) 0.0128(2) Uani 1 1 d . . . . .
C23 C 0.74235(11) 0.36272(10) 0.85567(7) 0.0140(2) Uani 1 1 d . . . . .
C24 C 0.63045(11) 0.29921(10) 0.88236(8) 0.0155(2) Uani 1 1 d . . . . .
H24 H 0.604821 0.318163 0.931906 0.019 Uiso 1 1 calc R U . . .
C25 C 0.54630(11) 0.22329(10) 0.83485(8) 0.0148(2) Uani 1 1 d . . . . .
C26 C 0.57391(11) 0.21023(10) 0.75889(8) 0.0157(2) Uani 1 1 d . . . . .
H26 H 0.509357 0.168867 0.723056 0.019 Uiso 1 1 calc R U . . .
C27 C 0.68404(11) 0.27286(10) 0.72897(7) 0.0146(2) Uani 1 1 d . . . . .
C28 C 0.83326(12) 0.43520(10) 0.91076(8) 0.0165(2) Uani 1 1 d . . . . .
H28 H 0.897285 0.486280 0.881011 0.020 Uiso 1 1 calc R U . . .
C29 C 0.78478(13) 0.49550(12) 0.96408(8) 0.0236(3) Uani 1 1 d . . . . .
H29A H 0.848121 0.544134 0.995800 0.035 Uiso 1 1 calc R U . . .
H29B H 0.725497 0.446889 0.996195 0.035 Uiso 1 1 calc R U . . .
H29C H 0.749673 0.534130 0.934423 0.035 Uiso 1 1 calc R U . . .
C30 C 0.88414(15) 0.36985(13) 0.95527(10) 0.0306(4) Uani 1 1 d . . . . .
H30A H 0.942034 0.414578 0.992028 0.046 Uiso 1 1 calc R U . . .
H30B H 0.921420 0.337367 0.920363 0.046 Uiso 1 1 calc R U . . .
H30C H 0.821478 0.315853 0.981851 0.046 Uiso 1 1 calc R U . . .
C31 C 0.43405(11) 0.15108(10) 0.86998(8) 0.0175(3) Uani 1 1 d . . . . .
H31 H 0.409267 0.192374 0.907693 0.021 Uiso 1 1 calc R U . . .
C32 C 0.45914(13) 0.06759(12) 0.91247(9) 0.0243(3) Uani 1 1 d . . . . .
H32A H 0.388457 0.022501 0.938021 0.036 Uiso 1 1 calc R U . . .
H32B H 0.521410 0.101055 0.949962 0.036 Uiso 1 1 calc R U . . .
H32C H 0.483528 0.026012 0.876519 0.036 Uiso 1 1 calc R U . . .
C33 C 0.33433(12) 0.10045(11) 0.81328(9) 0.0223(3) Uani 1 1 d . . . . .
H33A H 0.260860 0.068873 0.840338 0.033 Uiso 1 1 calc R U . . .
H33B H 0.348381 0.046794 0.783449 0.033 Uiso 1 1 calc R U . . .
H33C H 0.329672 0.153165 0.779596 0.033 Uiso 1 1 calc R U . . .
C34 C 0.71312(12) 0.25413(11) 0.64821(8) 0.0177(3) Uani 1 1 d . . . . .
H34 H 0.780741 0.317374 0.632590 0.021 Uiso 1 1 calc R U . . .
C35 C 0.61314(14) 0.23601(14) 0.59250(9) 0.0285(3) Uani 1 1 d . . . . .
H35A H 0.639304 0.230863 0.541019 0.043 Uiso 1 1 calc R U . . .
H35B H 0.588315 0.294129 0.596480 0.043 Uiso 1 1 calc R U . . .
H35C H 0.547579 0.171405 0.604214 0.043 Uiso 1 1 calc R U . . .
C36 C 0.75157(15) 0.16282(12) 0.64574(9) 0.0268(3) Uani 1 1 d . . . . .
H36A H 0.772006 0.151282 0.593911 0.040 Uiso 1 1 calc R U . . .
H36B H 0.687716 0.100181 0.662678 0.040 Uiso 1 1 calc R U . . .
H36C H 0.819579 0.178643 0.679038 0.040 Uiso 1 1 calc R U . . .
C37 C 0.32487(12) 0.35142(11) 0.81713(8) 0.0177(3) Uani 1 1 d . . . . .
C38 C 0.31743(13) 0.34103(12) 0.89562(9) 0.0230(3) Uani 1 1 d . . . . .
H38 H 0.383254 0.379290 0.926705 0.028 Uiso 1 1 calc R U . . .
C39 C 0.21454(15) 0.27521(13) 0.92854(10) 0.0282(3) Uani 1 1 d . . . . .
H39 H 0.210281 0.269476 0.981873 0.034 Uiso 1 1 calc R U . . .
C40 C 0.11806(14) 0.21786(12) 0.88360(11) 0.0296(3) Uani 1 1 d . . . . .
H40 H 0.047758 0.173210 0.906065 0.036 Uiso 1 1 calc R U . . .
C41 C 0.12510(13) 0.22624(12) 0.80588(10) 0.0258(3) Uani 1 1 d . . . . .
H41 H 0.059701 0.186257 0.775003 0.031 Uiso 1 1 calc R U . . .
C42 C 0.22747(12) 0.29295(11) 0.77253(9) 0.0205(3) Uani 1 1 d . . . . .
H42 H 0.230975 0.298647 0.719181 0.025 Uiso 1 1 calc R U . . .
C43 C 0.42193(11) 0.46469(11) 0.68356(8) 0.0188(3) Uani 1 1 d . . . . .
C44 C 0.40504(13) 0.38871(13) 0.62657(9) 0.0252(3) Uani 1 1 d . . . . .
H44 H 0.414573 0.326665 0.638130 0.030 Uiso 1 1 calc R U . . .
C45 C 0.37457(15) 0.40288(16) 0.55343(10) 0.0333(4) Uani 1 1 d . . . . .
H45 H 0.361690 0.350079 0.515680 0.040 Uiso 1 1 calc R U . . .
C46 C 0.36297(15) 0.49427(17) 0.53560(10) 0.0371(4) Uani 1 1 d . . . . .
H46 H 0.342284 0.504178 0.485623 0.044 Uiso 1 1 calc R U . . .
C47 C 0.38157(15) 0.57074(15) 0.59069(11) 0.0344(4) Uani 1 1 d . . . . .
H47 H 0.374731 0.633675 0.578281 0.041 Uiso 1 1 calc R U . . .
C48 C 0.41041(13) 0.55611(12) 0.66465(9) 0.0246(3) Uani 1 1 d . . . . .
H48 H 0.422230 0.608902 0.702256 0.029 Uiso 1 1 calc R U . . .
C49 C 0.48075(13) 0.55912(11) 0.83147(8) 0.0202(3) Uani 1 1 d . . . . .
C50 C 0.38375(16) 0.58287(13) 0.84665(10) 0.0304(4) Uani 1 1 d . . . . .
H50 H 0.308125 0.535530 0.831298 0.036 Uiso 1 1 calc R U . . .
C51 C 0.3977(2) 0.67543(15) 0.88408(12) 0.0449(5) Uani 1 1 d . . . . .
H51 H 0.331457 0.690866 0.894196 0.054 Uiso 1 1 calc R U . . .
C52 C 0.5068(2) 0.74499(15) 0.90664(11) 0.0487(6) Uani 1 1 d . . . . .
H52 H 0.515835 0.808440 0.931684 0.058 Uiso 1 1 calc R U . . .
C53 C 0.6032(2) 0.72206(14) 0.89267(10) 0.0419(5) Uani 1 1 d . . . . .
H53 H 0.678445 0.769752 0.908406 0.050 Uiso 1 1 calc R U . . .
C54 C 0.59033(16) 0.62918(12) 0.85557(9) 0.0280(3) Uani 1 1 d . . . . .
H54 H 0.656830 0.613627 0.846699 0.034 Uiso 1 1 calc R U . . .
C55 C 0.55388(19) 0.09548(15) 0.40778(11) 0.0399(4) Uani 1 1 d . . . . .
H55 H 0.593341 0.072799 0.444682 0.048 Uiso 1 1 calc R U . . .
C56 C 0.45241(18) 0.10744(16) 0.42583(11) 0.0391(4) Uani 1 1 d . . . . .
H56 H 0.421930 0.092766 0.475251 0.047 Uiso 1 1 calc R U . . .
C57 C 0.39487(17) 0.14061(15) 0.37250(12) 0.0387(4) Uani 1 1 d . . . . .
H57 H 0.325422 0.149448 0.385360 0.046 Uiso 1 1 calc R U . . .
C58 C 0.4384(2) 0.16092(16) 0.30052(12) 0.0460(5) Uani 1 1 d . . . . .
H58 H 0.398945 0.183763 0.263690 0.055 Uiso 1 1 calc R U . . .
C59 C 0.5387(3) 0.1480(2) 0.28220(13) 0.0568(6) Uani 1 1 d . . . . .
H59 H 0.567725 0.160838 0.232314 0.068 Uiso 1 1 calc R U . . .
C60 C 0.5981(2) 0.11662(18) 0.33571(14) 0.0502(5) Uani 1 1 d . . . . .
H60 H 0.668585 0.109606 0.323091 0.060 Uiso 1 1 calc R U . . .
C61 C 0.18857(16) -0.01929(14) 0.18965(10) 0.0325(4) Uani 1 1 d . . . . .
H61 H 0.195516 -0.020637 0.242998 0.039 Uiso 1 1 calc R U . . .
C62 C 0.13314(16) 0.03868(14) 0.15802(10) 0.0317(3) Uani 1 1 d . . . . .
H62 H 0.101660 0.076780 0.189523 0.038 Uiso 1 1 calc R U . . .
C63 C 0.12374(16) 0.04091(13) 0.07993(10) 0.0308(3) Uani 1 1 d . . . . .
H63 H 0.085451 0.080376 0.058014 0.037 Uiso 1 1 calc R U . . .
C64 C 0.16994(16) -0.01415(14) 0.03412(10) 0.0322(4) Uani 1 1 d . . . . .
H64 H 0.164130 -0.012018 -0.019251 0.039 Uiso 1 1 calc R U . . .
C65 C 0.22481(16) -0.07253(15) 0.06618(11) 0.0351(4) Uani 1 1 d . . . . .
H65 H 0.256221 -0.110716 0.034708 0.042 Uiso 1 1 calc R U . . .
C66 C 0.23396(16) -0.07533(15) 0.14386(11) 0.0347(4) Uani 1 1 d . . . . .
H66 H 0.271290 -0.115602 0.165744 0.042 Uiso 1 1 calc R U . . .

loop_
_atom_site_aniso_label
_atom_site_aniso_U_11
_atom_site_aniso_U_22
_atom_site_aniso_U_33
_atom_site_aniso_U_23
_atom_site_aniso_U_13
_atom_site_aniso_U_12
Ru1 0.00913(5) 0.01102(5) 0.01753(5) 0.00398(4) 0.00122(4) 0.00279(4)
Ge1 0.01055(6) 0.01351(7) 0.02340(7) 0.00811(5) 0.00314(5) 0.00513(5)
Cl1 0.01766(16) 0.02919(19) 0.0451(2) 0.01795(16) 0.01007(15) 0.01064(14)
P1 0.01125(14) 0.01324(15) 0.01894(16) 0.00211(12) 0.00103(12) 0.00437(12)
C1 0.0120(5) 0.0128(6) 0.0167(6) 0.0025(4) 0.0013(4) 0.0055(5)
C2 0.0138(6) 0.0112(5) 0.0148(6) 0.0024(4) 0.0028(4) 0.0040(5)
C3 0.0116(6) 0.0145(6) 0.0216(6) 0.0025(5) 0.0032(5) 0.0038(5)
C4 0.0136(6) 0.0164(6) 0.0252(7) 0.0028(5) 0.0020(5) 0.0079(5)
C5 0.0149(6) 0.0124(6) 0.0229(6) 0.0041(5) 0.0008(5) 0.0063(5)
C6 0.0115(5) 0.0117(6) 0.0159(6) 0.0027(4) 0.0012(4) 0.0030(4)
C7 0.0108(5) 0.0106(5) 0.0188(6) 0.0034(5) 0.0032(4) 0.0036(4)
C8 0.0137(6) 0.0124(6) 0.0165(6) 0.0011(5) 0.0028(5) 0.0040(5)
C9 0.0186(6) 0.0139(6) 0.0158(6) 0.0032(5) 0.0012(5) 0.0052(5)
C10 0.0179(6) 0.0123(6) 0.0194(6) 0.0024(5) 0.0003(5) 0.0056(5)
C11 0.0197(6) 0.0133(6) 0.0171(6) 0.0000(5) -0.0003(5) 0.0059(5)
C12 0.0153(6) 0.0144(6) 0.0162(6) 0.0030(5) 0.0014(5) 0.0055(5)
C13 0.0236(7) 0.0135(6) 0.0169(6) 0.0004(5) 0.0036(5) 0.0044(5)
C14 0.0347(8) 0.0237(7) 0.0216(7) -0.0033(6) -0.0064(6) 0.0079(6)
C15 0.0363(9) 0.0262(8) 0.0237(7) 0.0014(6) 0.0108(6) 0.0157(7)
C16 0.0369(8) 0.0121(6) 0.0197(6) 0.0020(5) -0.0024(6) 0.0090(6)
C17 0.0520(11) 0.0313(9) 0.0297(8) 0.0057(7) -0.0001(8) 0.0287(8)
C18 0.0428(10) 0.0158(7) 0.0395(10) 0.0090(7) 0.0053(8) 0.0017(7)
C19 0.0281(7) 0.0144(6) 0.0153(6) 0.0038(5) 0.0020(5) 0.0091(5)
C20 0.0498(12) 0.101(2) 0.0307(10) 0.0337(11) 0.0226(9) 0.0485(13)
C21 0.0385(10) 0.0643(14) 0.0314(10) 0.0246(9) -0.0121(8) -0.0007(10)
C22 0.0108(5) 0.0105(5) 0.0171(6) 0.0041(4) 0.0011(4) 0.0039(4)
C23 0.0126(5) 0.0111(5) 0.0177(6) 0.0031(4) -0.0001(5) 0.0040(4)
C24 0.0145(6) 0.0132(6) 0.0174(6) 0.0035(5) 0.0018(5) 0.0036(5)
C25 0.0122(5) 0.0113(5) 0.0202(6) 0.0043(5) 0.0019(5) 0.0035(5)
C26 0.0141(6) 0.0124(6) 0.0190(6) 0.0023(5) -0.0004(5) 0.0032(5)
C27 0.0139(6) 0.0130(6) 0.0166(6) 0.0031(5) 0.0007(5) 0.0048(5)
C28 0.0145(6) 0.0132(6) 0.0188(6) 0.0022(5) -0.0015(5) 0.0023(5)
C29 0.0219(7) 0.0246(7) 0.0201(7) -0.0036(5) 0.0009(5) 0.0048(6)
C30 0.0314(8) 0.0200(7) 0.0383(9) 0.0007(6) -0.0179(7) 0.0079(6)
C31 0.0130(6) 0.0134(6) 0.0236(7) 0.0040(5) 0.0041(5) 0.0025(5)
C32 0.0204(7) 0.0198(7) 0.0303(8) 0.0108(6) 0.0057(6) 0.0049(5)
C33 0.0139(6) 0.0164(6) 0.0333(8) 0.0024(6) 0.0000(5) 0.0022(5)
C34 0.0175(6) 0.0167(6) 0.0167(6) 0.0016(5) 0.0018(5) 0.0044(5)
C35 0.0238(7) 0.0406(9) 0.0182(7) -0.0008(6) -0.0015(6) 0.0096(7)
C36 0.0354(8) 0.0218(7) 0.0251(7) -0.0004(6) 0.0058(6) 0.0135(6)
C37 0.0134(6) 0.0148(6) 0.0263(7) 0.0037(5) 0.0041(5) 0.0068(5)
C38 0.0206(7) 0.0210(7) 0.0274(7) 0.0044(6) 0.0050(6) 0.0079(6)
C39 0.0284(8) 0.0247(8) 0.0323(8) 0.0087(6) 0.0132(6) 0.0107(6)
C40 0.0200(7) 0.0197(7) 0.0494(10) 0.0088(7) 0.0151(7) 0.0074(6)
C41 0.0138(6) 0.0166(7) 0.0465(9) 0.0016(6) 0.0027(6) 0.0054(5)
C42 0.0150(6) 0.0169(6) 0.0311(7) 0.0026(5) 0.0017(5) 0.0080(5)
C43 0.0112(6) 0.0235(7) 0.0213(6) 0.0052(5) 0.0015(5) 0.0060(5)
C44 0.0183(7) 0.0326(8) 0.0244(7) -0.0003(6) -0.0013(5) 0.0099(6)
C45 0.0229(8) 0.0500(11) 0.0225(8) -0.0022(7) -0.0020(6) 0.0095(7)
C46 0.0246(8) 0.0558(12) 0.0251(8) 0.0148(8) -0.0017(6) 0.0088(8)
C47 0.0254(8) 0.0407(10) 0.0362(9) 0.0215(8) 0.0012(7) 0.0108(7)
C48 0.0196(7) 0.0256(7) 0.0282(8) 0.0094(6) 0.0025(6) 0.0080(6)
C49 0.0268(7) 0.0152(6) 0.0189(6) 0.0031(5) 0.0043(5) 0.0084(5)
C50 0.0384(9) 0.0235(8) 0.0346(9) 0.0087(6) 0.0174(7) 0.0173(7)
C51 0.0752(15) 0.0297(9) 0.0422(10) 0.0145(8) 0.0361(10) 0.0329(10)
C52 0.1005(19) 0.0214(8) 0.0260(9) 0.0028(7) 0.0209(10) 0.0259(10)
C53 0.0690(14) 0.0198(8) 0.0266(8) -0.0038(6) -0.0047(9) 0.0067(8)
C54 0.0361(9) 0.0196(7) 0.0242(7) 0.0004(6) -0.0018(6) 0.0065(6)
C55 0.0539(12) 0.0339(9) 0.0340(9) -0.0042(7) -0.0088(8) 0.0198(9)
C56 0.0442(11) 0.0393(10) 0.0261(8) -0.0021(7) 0.0002(7) 0.0082(8)
C57 0.0343(9) 0.0334(9) 0.0432(10) -0.0027(8) -0.0034(8) 0.0077(8)
C58 0.0629(14) 0.0352(10) 0.0402(11) 0.0090(8) -0.0053(10) 0.0193(10)
C59 0.0845(18) 0.0562(14) 0.0382(11) 0.0187(10) 0.0221(12) 0.0356(14)
C60 0.0612(14) 0.0456(12) 0.0539(13) 0.0046(10) 0.0160(11) 0.0316(11)
C61 0.0341(9) 0.0352(9) 0.0295(8) 0.0087(7) 0.0040(7) 0.0146(7)
C62 0.0374(9) 0.0294(8) 0.0319(8) 0.0018(7) 0.0030(7) 0.0168(7)
C63 0.0347(9) 0.0244(8) 0.0335(9) 0.0048(6) -0.0016(7) 0.0116(7)
C64 0.0328(9) 0.0298(8) 0.0285(8) 0.0036(7) 0.0045(7) 0.0062(7)
C65 0.0331(9) 0.0322(9) 0.0407(10) 0.0027(7) 0.0126(7) 0.0135(7)
C66 0.0312(9) 0.0348(9) 0.0427(10) 0.0122(8) 0.0082(7) 0.0172(7)

loop_
_atom_type_symbol
_atom_type_description
_atom_type_scat_dispersion_real
_atom_type_scat_dispersion_imag
_atom_type_scat_source
C C 0.0033 0.0016 'International Tables Vol C Tables 4.2.6.8 and 6.1.1.4'
H H 0.0000 0.0000 'International Tables Vol C Tables 4.2.6.8 and 6.1.1.4'
P P 0.1023 0.0942 'International Tables Vol C Tables 4.2.6.8 and 6.1.1.4'
Cl Cl 0.1484 0.1585 'International Tables Vol C Tables 4.2.6.8 and 6.1.1.4'
Ge Ge 0.1547 1.8001 'International Tables Vol C Tables 4.2.6.8 and 6.1.1.4'
Ru Ru -1.2594 0.8363 'International Tables Vol C Tables 4.2.6.8 and 6.1.1.4'

loop_
_geom_angle_atom_site_label_1
_geom_angle_atom_site_label_2
_geom_angle_atom_site_label_3
_geom_angle
_geom_angle_site_symmetry_1
_geom_angle_site_symmetry_3
_geom_angle_publ_flag
C22 Ru1 C23 38.44(5) . . ?
C22 Ru1 C27 38.25(5) . . ?
C23 Ru1 C27 68.75(5) . . ?
C22 Ru1 C24 67.08(5) . . ?
C23 Ru1 C24 36.80(4) . . ?
C27 Ru1 C24 78.63(5) . . ?
C22 Ru1 Ge1 79.78(3) . . ?
C23 Ru1 Ge1 96.98(3) . . ?
C27 Ru1 Ge1 96.09(3) . . ?
C24 Ru1 Ge1 132.51(3) . . ?
C22 Ru1 P1 174.00(3) . . ?
C23 Ru1 P1 140.89(4) . . ?
C27 Ru1 P1 146.28(4) . . ?
C24 Ru1 P1 115.57(4) . . ?
Ge1 Ru1 P1 94.905(10) . . ?
C22 Ru1 C26 66.75(5) . . ?
C23 Ru1 C26 78.56(5) . . ?
C27 Ru1 C26 36.54(5) . . ?
C24 Ru1 C26 64.71(5) . . ?
Ge1 Ru1 C26 131.13(3) . . ?
P1 Ru1 C26 119.18(3) . . ?
C22 Ru1 C25 78.36(5) . . ?
C23 Ru1 C25 65.97(5) . . ?
C27 Ru1 C25 65.61(5) . . ?
C24 Ru1 C25 35.88(5) . . ?
Ge1 Ru1 C25 158.11(3) . . ?
P1 Ru1 C25 106.98(3) . . ?
C26 Ru1 C25 35.55(5) . . ?
C1 Ge1 Cl1 110.98(4) . . ?
C1 Ge1 Ru1 108.41(4) . . ?
Cl1 Ge1 Ru1 140.336(12) . . ?
C43 P1 C37 102.67(6) . . ?
C43 P1 C49 102.01(7) . . ?
C37 P1 C49 98.66(7) . . ?
C43 P1 Ru1 114.01(5) . . ?
C37 P1 Ru1 117.21(4) . . ?
C49 P1 Ru1 119.57(5) . . ?
C2 C1 C6 119.04(11) . . ?
C2 C1 Ge1 132.70(10) . . ?
C6 C1 Ge1 108.25(9) . . ?
C3 C2 C1 119.19(12) . . ?
C3 C2 C7 118.13(11) . . ?
C1 C2 C7 122.31(11) . . ?
C4 C3 C2 121.26(12) . . ?
C4 C3 H3 119.4 . . ?
C2 C3 H3 119.4 . . ?
C3 C4 C5 119.86(12) . . ?
C3 C4 H4 120.1 . . ?
C5 C4 H4 120.1 . . ?
C4 C5 C6 119.94(12) . . ?
C4 C5 H5 120.0 . . ?
C6 C5 H5 120.0 . . ?
C5 C6 C1 120.54(12) . . ?
C5 C6 C22 119.32(11) . . ?
C1 C6 C22 120.08(11) . . ?
C12 C7 C8 120.43(12) . . ?
C12 C7 C2 117.89(11) . . ?
C8 C7 C2 121.66(12) . . ?
C9 C8 C7 118.80(12) . . ?
C9 C8 C13 120.90(12) . . ?
C7 C8 C13 120.30(12) . . ?
C10 C9 C8 121.67(12) . . ?
C10 C9 H9 119.2 . . ?
C8 C9 H9 119.2 . . ?
C11 C10 C9 118.41(12) . . ?
C11 C10 C16 119.92(12) . . ?
C9 C10 C16 121.65(12) . . ?
C10 C11 C12 121.92(12) . . ?
C10 C11 H11 119.0 . . ?
C12 C11 H11 119.0 . . ?
C11 C12 C7 118.75(12) . . ?
C11 C12 C19 119.27(12) . . ?
C7 C12 C19 121.98(12) . . ?
C8 C13 C14 113.63(12) . . ?
C8 C13 C15 110.79(12) . . ?
C14 C13 C15 109.25(12) . . ?
C8 C13 H13 107.6 . . ?
C14 C13 H13 107.6 . . ?
C15 C13 H13 107.6 . . ?
C13 C14 H14A 109.5 . . ?
C13 C14 H14B 109.5 . . ?
H14A C14 H14B 109.5 . . ?
C13 C14 H14C 109.5 . . ?
H14A C14 H14C 109.5 . . ?
H14B C14 H14C 109.5 . . ?
C13 C15 H15A 109.5 . . ?
C13 C15 H15B 109.5 . . ?
H15A C15 H15B 109.5 . . ?
C13 C15 H15C 109.5 . . ?
H15A C15 H15C 109.5 . . ?
H15B C15 H15C 109.5 . . ?
C10 C16 C18 112.42(13) . . ?
C10 C16 C17 110.68(13) . . ?
C18 C16 C17 111.19(14) . . ?
C10 C16 H16 107.4 . . ?
C18 C16 H16 107.4 . . ?
C17 C16 H16 107.4 . . ?
C16 C17 H17A 109.5 . . ?
C16 C17 H17B 109.5 . . ?
H17A C17 H17B 109.5 . . ?
C16 C17 H17C 109.5 . . ?
H17A C17 H17C 109.5 . . ?
H17B C17 H17C 109.5 . . ?
C16 C18 H18A 109.5 . . ?
C16 C18 H18B 109.5 . . ?
H18A C18 H18B 109.5 . . ?
C16 C18 H18C 109.5 . . ?
H18A C18 H18C 109.5 . . ?
H18B C18 H18C 109.5 . . ?
C20 C19 C21 109.93(17) . . ?
C20 C19 C12 111.86(13) . . ?
C21 C19 C12 111.33(12) . . ?
C20 C19 H19 107.9 . . ?
C21 C19 H19 107.9 . . ?
C12 C19 H19 107.9 . . ?
C19 C20 H20A 109.5 . . ?
C19 C20 H20B 109.5 . . ?
H20A C20 H20B 109.5 . . ?
C19 C20 H20C 109.5 . . ?
H20A C20 H20C 109.5 . . ?
H20B C20 H20C 109.5 . . ?
C19 C21 H21A 109.5 . . ?
C19 C21 H21B 109.5 . . ?
H21A C21 H21B 109.5 . . ?
C19 C21 H21C 109.5 . . ?
H21A C21 H21C 109.5 . . ?
H21B C21 H21C 109.5 . . ?
C27 C22 C23 120.58(11) . . ?
C27 C22 C6 120.17(11) . . ?
C23 C22 C6 119.09(11) . . ?
C27 C22 Ru1 72.77(7) . . ?
C23 C22 Ru1 72.48(7) . . ?
C6 C22 Ru1 123.07(8) . . ?
C24 C23 C22 118.22(12) . . ?
C24 C23 C28 119.46(12) . . ?
C22 C23 C28 122.06(11) . . ?
C24 C23 Ru1 73.80(7) . . ?
C22 C23 Ru1 69.08(7) . . ?
C28 C23 Ru1 133.24(9) . . ?
C23 C24 C25 121.63(12) . . ?
C23 C24 Ru1 69.40(7) . . ?
C25 C24 Ru1 74.25(8) . . ?
C23 C24 H24 118.6 . . ?
C25 C24 H24 118.6 . . ?
Ru1 C24 H24 118.6 . . ?
C26 C25 C24 119.58(12) . . ?
C26 C25 C31 121.95(12) . . ?
C24 C25 C31 118.15(12) . . ?
C26 C25 Ru1 71.11(7) . . ?
C24 C25 Ru1 69.87(7) . . ?
C31 C25 Ru1 137.12(9) . . ?
C25 C26 C27 121.08(12) . . ?
C25 C26 Ru1 73.34(8) . . ?
C27 C26 Ru1 68.64(7) . . ?
C25 C26 H26 118.7 . . ?
C27 C26 H26 118.7 . . ?
Ru1 C26 H26 118.7 . . ?
C26 C27 C22 118.90(12) . . ?
C26 C27 C34 119.92(12) . . ?
C22 C27 C34 121.06(11) . . ?
C26 C27 Ru1 74.82(8) . . ?
C22 C27 Ru1 68.98(7) . . ?
C34 C27 Ru1 131.12(9) . . ?
C23 C28 C29 113.15(11) . . ?
C23 C28 C30 107.78(11) . . ?
C29 C28 C30 110.93(13) . . ?
C23 C28 H28 108.3 . . ?
C29 C28 H28 108.3 . . ?
C30 C28 H28 108.3 . . ?
C28 C29 H29A 109.5 . . ?
C28 C29 H29B 109.5 . . ?
H29A C29 H29B 109.5 . . ?
C28 C29 H29C 109.5 . . ?
H29A C29 H29C 109.5 . . ?
H29B C29 H29C 109.5 . . ?
C28 C30 H30A 109.5 . . ?
C28 C30 H30B 109.5 . . ?
H30A C30 H30B 109.5 . . ?
C28 C30 H30C 109.5 . . ?
H30A C30 H30C 109.5 . . ?
H30B C30 H30C 109.5 . . ?
C25 C31 C33 113.88(12) . . ?
C25 C31 C32 108.35(11) . . ?
C33 C31 C32 110.28(12) . . ?
C25 C31 H31 108.1 . . ?
C33 C31 H31 108.1 . . ?
C32 C31 H31 108.1 . . ?
C31 C32 H32A 109.5 . . ?
C31 C32 H32B 109.5 . . ?
H32A C32 H32B 109.5 . . ?
C31 C32 H32C 109.5 . . ?
H32A C32 H32C 109.5 . . ?
H32B C32 H32C 109.5 . . ?
C31 C33 H33A 109.5 . . ?
C31 C33 H33B 109.5 . . ?
H33A C33 H33B 109.5 . . ?
C31 C33 H33C 109.5 . . ?
H33A C33 H33C 109.5 . . ?
H33B C33 H33C 109.5 . . ?
C27 C34 C35 113.23(12) . . ?
C27 C34 C36 109.10(11) . . ?
C35 C34 C36 111.06(13) . . ?
C27 C34 H34 107.7 . . ?
C35 C34 H34 107.7 . . ?
C36 C34 H34 107.7 . . ?
C34 C35 H35A 109.5 . . ?
C34 C35 H35B 109.5 . . ?
H35A C35 H35B 109.5 . . ?
C34 C35 H35C 109.5 . . ?
H35A C35 H35C 109.5 . . ?
H35B C35 H35C 109.5 . . ?
C34 C36 H36A 109.5 . . ?
C34 C36 H36B 109.5 . . ?
H36A C36 H36B 109.5 . . ?
C34 C36 H36C 109.5 . . ?
H36A C36 H36C 109.5 . . ?
H36B C36 H36C 109.5 . . ?
C42 C37 C38 118.56(13) . . ?
C42 C37 P1 123.49(11) . . ?
C38 C37 P1 117.93(11) . . ?
C39 C38 C37 120.69(15) . . ?
C39 C38 H38 119.7 . . ?
C37 C38 H38 119.7 . . ?
C40 C39 C38 120.21(16) . . ?
C40 C39 H39 119.9 . . ?
C38 C39 H39 119.9 . . ?
C41 C40 C39 119.57(14) . . ?
C41 C40 H40 120.2 . . ?
C39 C40 H40 120.2 . . ?
C40 C41 C42 120.55(15) . . ?
C40 C41 H41 119.7 . . ?
C42 C41 H41 119.7 . . ?
C41 C42 C37 120.41(15) . . ?
C41 C42 H42 119.8 . . ?
C37 C42 H42 119.8 . . ?
C48 C43 C44 118.36(14) . . ?
C48 C43 P1 124.06(12) . . ?
C44 C43 P1 117.53(11) . . ?
C45 C44 C43 120.96(16) . . ?
C45 C44 H44 119.5 . . ?
C43 C44 H44 119.5 . . ?
C46 C45 C44 119.94(17) . . ?
C46 C45 H45 120.0 . . ?
C44 C45 H45 120.0 . . ?
C47 C46 C45 119.83(16) . . ?
C47 C46 H46 120.1 . . ?
C45 C46 H46 120.1 . . ?
C46 C47 C48 120.42(17) . . ?
C46 C47 H47 119.8 . . ?
C48 C47 H47 119.8 . . ?
C43 C48 C47 120.47(16) . . ?
C43 C48 H48 119.8 . . ?
C47 C48 H48 119.8 . . ?
C54 C49 C50 118.65(15) . . ?
C54 C49 P1 120.47(12) . . ?
C50 C49 P1 120.85(12) . . ?
C51 C50 C49 120.27(19) . . ?
C51 C50 H50 119.9 . . ?
C49 C50 H50 119.9 . . ?
C52 C51 C50 120.58(19) . . ?
C52 C51 H51 119.7 . . ?
C50 C51 H51 119.7 . . ?
C51 C52 C53 119.75(17) . . ?
C51 C52 H52 120.1 . . ?
C53 C52 H52 120.1 . . ?
C52 C53 C54 120.3(2) . . ?
C52 C53 H53 119.9 . . ?
C54 C53 H53 119.9 . . ?
C49 C54 C53 120.48(18) . . ?
C49 C54 H54 119.8 . . ?
C53 C54 H54 119.8 . . ?
C56 C55 C60 119.8(2) . . ?
C56 C55 H55 120.1 . . ?
C60 C55 H55 120.1 . . ?
C55 C56 C57 120.36(19) . . ?
C55 C56 H56 119.8 . . ?
C57 C56 H56 119.8 . . ?
C58 C57 C56 119.9(2) . . ?
C58 C57 H57 120.1 . . ?
C56 C57 H57 120.1 . . ?
C59 C58 C57 119.9(2) . . ?
C59 C58 H58 120.1 . . ?
C57 C58 H58 120.1 . . ?
C58 C59 C60 120.6(2) . . ?
C58 C59 H59 119.7 . . ?
C60 C59 H59 119.7 . . ?
C59 C60 C55 119.5(2) . . ?
C59 C60 H60 120.3 . . ?
C55 C60 H60 120.3 . . ?
C62 C61 C66 120.27(17) . . ?
C62 C61 H61 119.9 . . ?
C66 C61 H61 119.9 . . ?
C61 C62 C63 119.68(17) . . ?
C61 C62 H62 120.2 . . ?
C63 C62 H62 120.2 . . ?
C64 C63 C62 120.15(16) . . ?
C64 C63 H63 119.9 . . ?
C62 C63 H63 119.9 . . ?
C63 C64 C65 119.87(17) . . ?
C63 C64 H64 120.1 . . ?
C65 C64 H64 120.1 . . ?
C66 C65 C64 120.19(17) . . ?
C66 C65 H65 119.9 . . ?
C64 C65 H65 119.9 . . ?
C65 C66 C61 119.84(17) . . ?
C65 C66 H66 120.1 . . ?
C61 C66 H66 120.1 . . ?

loop_
_geom_bond_atom_site_label_1
_geom_bond_atom_site_label_2
_geom_bond_distance
_geom_bond_site_symmetry_2
_geom_bond_publ_flag
Ru1 C22 2.1721(12) . ?
Ru1 C23 2.2175(13) . ?
Ru1 C27 2.2225(13) . ?
Ru1 C24 2.2749(13) . ?
Ru1 Ge1 2.27500(18) . ?
Ru1 P1 2.2883(3) . ?
Ru1 C26 2.3031(13) . ?
Ru1 C25 2.3320(13) . ?
Ge1 C1 1.9766(13) . ?
Ge1 Cl1 2.2123(4) . ?
P1 C43 1.8402(15) . ?
P1 C37 1.8439(14) . ?
P1 C49 1.8466(15) . ?
C1 C2 1.4075(17) . ?
C1 C6 1.4160(17) . ?
C2 C3 1.4000(18) . ?
C2 C7 1.4979(17) . ?
C3 C4 1.3886(19) . ?
C3 H3 0.9500 . ?
C4 C5 1.3923(18) . ?
C4 H4 0.9500 . ?
C5 C6 1.3931(18) . ?
C5 H5 0.9500 . ?
C6 C22 1.5054(17) . ?
C7 C12 1.4028(18) . ?
C7 C8 1.4084(18) . ?
C8 C9 1.3968(18) . ?
C8 C13 1.5205(18) . ?
C9 C10 1.3946(19) . ?
C9 H9 0.9500 . ?
C10 C11 1.3886(19) . ?
C10 C16 1.5174(19) . ?
C11 C12 1.3984(18) . ?
C11 H11 0.9500 . ?
C12 C19 1.5257(18) . ?
C13 C14 1.531(2) . ?
C13 C15 1.534(2) . ?
C13 H13 1.0000 . ?
C14 H14A 0.9800 . ?
C14 H14B 0.9800 . ?
C14 H14C 0.9800 . ?
C15 H15A 0.9800 . ?
C15 H15B 0.9800 . ?
C15 H15C 0.9800 . ?
C16 C18 1.529(2) . ?
C16 C17 1.530(2) . ?
C16 H16 1.0000 . ?
C17 H17A 0.9800 . ?
C17 H17B 0.9800 . ?
C17 H17C 0.9800 . ?
C18 H18A 0.9800 . ?
C18 H18B 0.9800 . ?
C18 H18C 0.9800 . ?
C19 C20 1.504(2) . ?
C19 C21 1.522(2) . ?
C19 H19 1.0000 . ?
C20 H20A 0.9800 . ?
C20 H20B 0.9800 . ?
C20 H20C 0.9800 . ?
C21 H21A 0.9800 . ?
C21 H21B 0.9800 . ?
C21 H21C 0.9800 . ?
C22 C27 1.4405(18) . ?
C22 C23 1.4458(18) . ?
C23 C24 1.4191(17) . ?
C23 C28 1.5202(18) . ?
C24 C25 1.4200(18) . ?
C24 H24 1.0000 . ?
C25 C26 1.4152(19) . ?
C25 C31 1.5152(18) . ?
C26 C27 1.4209(18) . ?
C26 H26 1.0000 . ?
C27 C34 1.5187(18) . ?
C28 C29 1.529(2) . ?
C28 C30 1.534(2) . ?
C28 H28 1.0000 . ?
C29 H29A 0.9800 . ?
C29 H29B 0.9800 . ?
C29 H29C 0.9800 . ?
C30 H30A 0.9800 . ?
C30 H30B 0.9800 . ?
C30 H30C 0.9800 . ?
C31 C33 1.525(2) . ?
C31 C32 1.537(2) . ?
C31 H31 1.0000 . ?
C32 H32A 0.9800 . ?
C32 H32B 0.9800 . ?
C32 H32C 0.9800 . ?
C33 H33A 0.9800 . ?
C33 H33B 0.9800 . ?
C33 H33C 0.9800 . ?
C34 C35 1.526(2) . ?
C34 C36 1.533(2) . ?
C34 H34 1.0000 . ?
C35 H35A 0.9800 . ?
C35 H35B 0.9800 . ?
C35 H35C 0.9800 . ?
C36 H36A 0.9800 . ?
C36 H36B 0.9800 . ?
C36 H36C 0.9800 . ?
C37 C42 1.398(2) . ?
C37 C38 1.401(2) . ?
C38 C39 1.393(2) . ?
C38 H38 0.9500 . ?
C39 C40 1.390(3) . ?
C39 H39 0.9500 . ?
C40 C41 1.385(3) . ?
C40 H40 0.9500 . ?
C41 C42 1.396(2) . ?
C41 H41 0.9500 . ?
C42 H42 0.9500 . ?
C43 C48 1.393(2) . ?
C43 C44 1.403(2) . ?
C44 C45 1.390(2) . ?
C44 H44 0.9500 . ?
C45 C46 1.388(3) . ?
C45 H45 0.9500 . ?
C46 C47 1.381(3) . ?
C46 H46 0.9500 . ?
C47 C48 1.399(2) . ?
C47 H47 0.9500 . ?
C48 H48 0.9500 . ?
C49 C54 1.392(2) . ?
C49 C50 1.401(2) . ?
C50 C51 1.390(2) . ?
C50 H50 0.9500 . ?
C51 C52 1.378(4) . ?
C51 H51 0.9500 . ?
C52 C53 1.383(3) . ?
C52 H52 0.9500 . ?
C53 C54 1.395(2) . ?
C53 H53 0.9500 . ?
C54 H54 0.9500 . ?
C55 C56 1.379(3) . ?
C55 C60 1.384(3) . ?
C55 H55 0.9500 . ?
C56 C57 1.380(3) . ?
C56 H56 0.9500 . ?
C57 C58 1.379(3) . ?
C57 H57 0.9500 . ?
C58 C59 1.373(4) . ?
C58 H58 0.9500 . ?
C59 C60 1.383(4) . ?
C59 H59 0.9500 . ?
C60 H60 0.9500 . ?
C61 C62 1.384(2) . ?
C61 C66 1.385(3) . ?
C61 H61 0.9500 . ?
C62 C63 1.390(2) . ?
C62 H62 0.9500 . ?
C63 C64 1.381(3) . ?
C63 H63 0.9500 . ?
C64 C65 1.386(3) . ?
C64 H64 0.9500 . ?
C65 C66 1.383(3) . ?
C65 H65 0.9500 . ?
C66 H66 0.9500 . ?
